data_1007137
loop_
_publ_author_name
'Tordjman, I'
'Guitel, J C'
'Durif, A'
'Averbuch, M T'
'Masse, R'

_publ_section_title
;
Structure cristalline du monophosphate Ag Co P O~4~100521-Syntheses of
Hollandite type Rb~2~ Cr~8~ O~16~, K~2~ Cr~2~ V~6~ O~16~ and K~2~ V~8~
O~16~
;
_journal_coden_ASTM MRBUAC
_journal_name_full 'Materials Research Bulletin'
_journal_page_first 983
_journal_page_last 988
_journal_paper_doi 10.1016/0025-5408(78)90111-3
_journal_volume 13
_journal_year 1978
_chemical_formula_structural 'AG CO P O4'
_chemical_formula_sum 'Ag Co O4 P'
_chemical_name_systematic 'SILVER COBALT PHOSPHATE'
_space_group_IT_number 2
_symmetry_cell_setting triclinic
_symmetry_Int_Tables_number 2
_symmetry_space_group_name_Hall '-P 1'
_symmetry_space_group_name_H-M 'P -1'
_cell_angle_alpha 102.33(17)
_cell_angle_beta 106.27(17)
_cell_angle_gamma 80.13(17)
_cell_formula_units_Z 4
_cell_length_a 9.516(2)
_cell_length_b 5.547(1)
_cell_length_c 6.572(2)
_cell_volume 323.0
_refine_ls_R_factor_all 0.038
_cod_database_code 1007137

loop_
_symmetry_equiv_pos_as_xyz
x,y,z
-x,-y,-z

loop_
_atom_site_label
_atom_site_type_symbol
_atom_site_symmetry_multiplicity
_atom_site_Wyckoff_symbol
_atom_site_fract_x
_atom_site_fract_y
_atom_site_fract_z
_atom_site_occupancy
_atom_site_attached_hydrogens
_atom_site_calc_flag
Ag1 Ag1+ 2 i 0.11878(4) 0.33457(7) 0.37342(5) 1. 0 d
Ag2 Ag1+ 2 i 0.24864(4) 0.84128(7) 0.47953(5) 1. 0 d
Co1 Co2+ 2 i 0.42991(5) 0.21377(8) 0.16703(7) 1. 0 d
Co2 Co2+ 2 i 0.21209(5) 0.67798(9) 0.93963(7) 1. 0 d
P1 P5+ 2 i 0.4643(1) 0.3216(1) 0.7139(1) 1. 0 d
P2 P5+ 2 i 0.0931(1) 0.1809(1) 0.8534(1) 1. 0 d
O1 O2- 2 i 0.4426(3) 0.1311(4) 0.8388(4) 1. 0 d
O2 O2- 2 i 0.6305(3) 0.3602(5) 0.7769(4) 1. 0 d
O3 O2- 2 i 0.4076(3) 0.2364(5) 0.4730(4) 1. 0 d
O4 O2- 2 i 0.3879(3) 0.5838(4) 0.7845(4) 1. 0 d
O5 O2- 2 i 0.2084(3) 0.1877(6) 0.0713(4) 1. 0 d
O6 O2- 2 i -0.0630(3) 0.2394(5) 0.8808(4) 1. 0 d
O7 O2- 2 i 0.1144(3) -0.0848(5) 0.7254(4) 1. 0 d
O8 O2- 2 i 0.1211(3) 0.3741(4) 0.7339(4) 1. 0 d

loop_
_atom_type_symbol
_atom_type_oxidation_number
Ag1+ 1.000
Co2+ 2.000
P5+ 5.000
O2- -2.000
